data_7710383
loop_
_publ_author_name
'Wang, Wen'
'Shang, Tao'
'Wang, Juan'
'Yao, Bin-Ling'
'Li, Li-Cun'
'Ma, Yue'
'Wang, Qing-Lun'
'Zhang, Yuan-Zhu'
'Zhang, Yi-Quan'
'Zhao, Bin'

_publ_section_title
;
 Slow magnetic relaxation in a Dy<sub>3</sub> triangle and a bistriangular
 Dy<sub>6</sub> cluster.
;
_journal_issue 24
_journal_name_full 'Dalton transactions (Cambridge, England : 2003)'
_journal_page_first 9404
_journal_page_last 9411
_journal_paper_doi 10.1039/d1dt03414f
_journal_volume 51
_journal_year 2022
_chemical_formula_moiety 'C60 H51 Dy3 N8 O18'
_chemical_formula_sum 'C60 H51 Dy3 N8 O18'
_chemical_formula_weight 1659.58
_space_group_crystal_system monoclinic
_space_group_IT_number 14
_space_group_name_Hall '-P 2ybc'
_space_group_name_H-M_alt 'P 1 21/c 1'
_atom_sites_solution_hydrogens mixed
_audit_creation_date 2022-05-08
_audit_creation_method
;
Olex2 1.2
(compiled 2018.05.29 svn.r3508 for OlexSys, GUI svn.r5506)
;
_audit_update_record
;
2022-05-08 deposited with the CCDC.	2022-05-27 downloaded from the CCDC.
;
_cell_angle_alpha 90
_cell_angle_beta 103.893(5)
_cell_angle_gamma 90
_cell_formula_units_Z 4
_cell_length_a 18.0115(11)
_cell_length_b 17.9550(4)
_cell_length_c 26.5020(9)
_cell_measurement_reflns_used 7750
_cell_measurement_temperature 116(7)
_cell_measurement_theta_max 28.2410
_cell_measurement_theta_min 3.2470
_cell_volume 8319.9(6)
_computing_cell_refinement 'CrysAlisPro 1.171.38.41 (Rigaku OD, 2015)'
_computing_data_collection 'CrysAlisPro 1.171.38.41 (Rigaku OD, 2015)'
_computing_data_reduction 'CrysAlisPro 1.171.38.41 (Rigaku OD, 2015)'
_computing_molecular_graphics 'Olex2 (Dolomanov et al., 2009)'
_computing_publication_material 'Olex2 (Dolomanov et al., 2009)'
_computing_structure_refinement 'XL (Sheldrick, 2008)'
_computing_structure_solution 'olex2.solve (Bourhis et al., 2015)'
_diffrn_ambient_environment N~2~
_diffrn_ambient_temperature 116(7)
_diffrn_detector 'CCD plate'
_diffrn_detector_area_resol_mean 16.2116
_diffrn_detector_type Eos
_diffrn_measured_fraction_theta_full 0.991
_diffrn_measured_fraction_theta_max 0.991
_diffrn_measurement_details
;
List of Runs (angles in degrees, time in seconds):

  # Type    Start    End  Width  t~exp~   \w     \q     \k     \f   Frames
#--------------------------------------------------------------------------
  1  \w    -36.00  38.00   1.00   40.00    --   18.94 -57.00  90.00   74
  2  \w    -50.00 -24.00   1.00   40.00    --   18.94 -57.00   0.00   26
  3  \w    -56.00  53.00   1.00   40.00    --  -19.25  19.00 -60.00  109
  4  \w     55.00  86.00   1.00   40.00    --   18.94 178.00  30.00   31
  5  \w    -88.00 -61.00   1.00   40.00    --  -19.25 -57.00   0.00   27
;
_diffrn_measurement_device 'four-circle diffractometer'
_diffrn_measurement_device_type 'SuperNova, Single source at offset, Eos'
_diffrn_measurement_method '\w scans'
_diffrn_orient_matrix_type 'CrysAlisPro convention (1999,Acta A55,543-557)'
_diffrn_orient_matrix_UB_11 -0.0321143000
_diffrn_orient_matrix_UB_12 -0.0071388000
_diffrn_orient_matrix_UB_13 0.0104114000
_diffrn_orient_matrix_UB_21 -0.0117334000
_diffrn_orient_matrix_UB_22 -0.0288596000
_diffrn_orient_matrix_UB_23 -0.0184954000
_diffrn_orient_matrix_UB_31 0.0218042000
_diffrn_orient_matrix_UB_32 -0.0259930000
_diffrn_orient_matrix_UB_33 0.0176111000
_diffrn_radiation_monochromator mirror
_diffrn_radiation_probe x-ray
_diffrn_radiation_type MoK\a
_diffrn_radiation_wavelength 0.71073
_diffrn_reflns_av_R_equivalents 0.0499
_diffrn_reflns_av_unetI/netI 0.0786
_diffrn_reflns_Laue_measured_fraction_full 0.991
_diffrn_reflns_Laue_measured_fraction_max 0.991
_diffrn_reflns_limit_h_max 21
_diffrn_reflns_limit_h_min -21
_diffrn_reflns_limit_k_max 21
_diffrn_reflns_limit_k_min -20
_diffrn_reflns_limit_l_max 29
_diffrn_reflns_limit_l_min -31
_diffrn_reflns_number 36342
_diffrn_reflns_point_group_measured_fraction_full 0.991
_diffrn_reflns_point_group_measured_fraction_max 0.991
_diffrn_reflns_theta_full 24.999
_diffrn_reflns_theta_max 24.999
_diffrn_reflns_theta_min 2.752
_diffrn_source 'micro-focus sealed X-ray tube'
_diffrn_source_type 'SuperNova (Mo) X-ray Source'
_exptl_absorpt_coefficient_mu 2.724
_exptl_absorpt_correction_T_max 1.00000
_exptl_absorpt_correction_T_min 0.77103
_exptl_absorpt_correction_type multi-scan
_exptl_absorpt_process_details
;
CrysAlisPro 1.171.38.41 (Rigaku Oxford Diffraction, 2015)
Empirical absorption correction using spherical harmonics,
 implemented in SCALE3 ABSPACK scaling algorithm.
;
_exptl_crystal_colour 'clear yellowish yellow'
_exptl_crystal_colour_lustre clear
_exptl_crystal_colour_modifier yellowish
_exptl_crystal_colour_primary yellow
_exptl_crystal_density_diffrn 1.325
_exptl_crystal_description block
_exptl_crystal_F_000 3236
_exptl_crystal_size_max 0.2
_exptl_crystal_size_mid 0.2
_exptl_crystal_size_min 0.15
_refine_diff_density_max 1.701
_refine_diff_density_min -0.817
_refine_diff_density_rms 0.130
_refine_ls_extinction_method none
_refine_ls_goodness_of_fit_ref 1.036
_refine_ls_hydrogen_treatment constr
_refine_ls_matrix_type full
_refine_ls_number_parameters 926
_refine_ls_number_reflns 14526
_refine_ls_number_restraints 559
_refine_ls_restrained_S_all 1.032
_refine_ls_R_factor_all 0.0830
_refine_ls_R_factor_gt 0.0560
_refine_ls_shift/su_max 0.001
_refine_ls_shift/su_mean 0.000
_refine_ls_structure_factor_coef Fsqd
_refine_ls_weighting_details 'w=1/[\s^2^(Fo^2^)+(0.0599P)^2^+12.5949P] where P=(Fo^2^+2Fc^2^)/3'
_refine_ls_weighting_scheme calc
_refine_ls_wR_factor_gt 0.1230
_refine_ls_wR_factor_ref 0.1386
_reflns_Friedel_coverage 0.000
_reflns_number_gt 9910
_reflns_number_total 14526
_reflns_threshold_expression 'I > 2\s(I)'
_cod_data_source_file d1dt03414f2.cif
_cod_data_source_block p151221a
_cod_depositor_comments 'Adding full bibliography for 7710382--7710383.cif.'
_cod_database_code 7710383
_shelx_shelxl_version_number 2014/7
_chemical_oxdiff_formula 'C H O N Dy Na'
_chemical_oxdiff_usercomment 2015102103
_shelx_space_group_comment
;
The symmetry employed for this shelxl refinement is uniquely defined
by the following loop, which should always be used as a source of
symmetry information in preference to the above space-group names.
They are only intended as comments.
;
_shelx_estimated_absorpt_t_max 0.685
_shelx_estimated_absorpt_t_min 0.612
_reflns_odcompleteness_completeness 99.78
_reflns_odcompleteness_iscentric 1
_reflns_odcompleteness_theta 26.32
_olex2_refinement_description
;
1. Fixed Uiso
 At 1.2 times of:
  All C(H) groups, All N(H) groups
 At 1.5 times of:
  All C(H,H,H) groups, All O(H) groups
2. Restrained distances
 C59-C53
 2.4 with sigma of 0.02
 H15A-N8A
 1.8 with sigma of 0.02
 C54-C53
 1.4 with sigma of 0.01
 N8A-C52A
 1.3 with sigma of 0.02
 C36-C37
 1.4 with sigma of 0.02
 O15A-C50A
 1.4 with sigma of 0.02
 H9-H4
 2.2 with sigma of 0.02
3. Uiso/Uaniso restraints and constraints
Uanis(O15) \\sim Ueq, Uanis(N8) \\sim Ueq, Uanis(C52) \\sim Ueq, Uanis(C51)
\\sim Ueq, Uanis(C50) \\sim Ueq, Uanis(C49) \\sim Ueq, Uanis(C48) \\sim Ueq,
Uanis(C47) \\sim Ueq, Uanis(C46) \\sim Ueq, Uanis(C59A) \\sim Ueq, Uanis(C58A)
\\sim Ueq, Uanis(C57A) \\sim Ueq, Uanis(C56A) \\sim Ueq, Uanis(C55A) \\sim Ueq,
Uanis(C54A) \\sim Ueq, Uanis(C60A) \\sim Ueq, Uanis(C53A) \\sim Ueq,
Uanis(O17A) \\sim Ueq, Uanis(C53) \\sim Ueq, Uanis(C59) \\sim Ueq, Uanis(C58)
\\sim Ueq, Uanis(C57) \\sim Ueq, Uanis(C56) \\sim Ueq, Uanis(C55) \\sim Ueq,
Uanis(C54) \\sim Ueq, Uanis(N8A) \\sim Ueq, Uanis(C52A) \\sim Ueq, Uanis(C51A)
\\sim Ueq, Uanis(C50A) \\sim Ueq, Uanis(C49A) \\sim Ueq, Uanis(O15A) \\sim Ueq,
Uanis(O17) \\sim Ueq, Uanis(C60) \\sim Ueq, Uanis(C48A) \\sim Ueq, Uanis(C47A)
\\sim Ueq, Uanis(C46A) \\sim Ueq: with sigma of 0.01 and sigma for terminal
atoms of 0.02
Uanis(C11) \\sim Ueq: with sigma of 0.005 and sigma for terminal atoms of 0.01
Uanis(C44) \\sim Ueq: with sigma of 0.01 and sigma for terminal atoms of 0.02
4. Rigid body (RIGU) restrains
 Dy3, O14, O15, O15A, O17, O17A, N7, N8, N8A, C46, C46A, C47, C47A, C48, C48A,
 C49, C49A, C50, C50A, C51, C51A, C52, C52A, C53, C53A, C54, C54A, C55, C55A,
 C56, C56A, C57, C57A, C58, C58A, C59, C59A, C60, C60A
 with sigma for 1-2 distances of 0.004 and sigma for 1-3 distances of 0.004
5. Others
 Sof(O15A)=Sof(H15A)=Sof(O17A)=Sof(N8A)=Sof(C51A)=Sof(C50A)=Sof(C49A)=
 Sof(H49A)=Sof(C48A)=Sof(H48A)=Sof(C47A)=Sof(H47A)=Sof(C46A)=Sof(H46A)=
 Sof(C52A)=Sof(C53A)=Sof(H53A)=Sof(C59A)=Sof(C58A)=Sof(C57A)=Sof(H57A)=
 Sof(C56A)=Sof(H56A)=Sof(C55A)=Sof(H55A)=Sof(C54A)=Sof(C60A)=Sof(H60D)=
 Sof(H60E)=Sof(H60F)=1-FVAR(1)
 Sof(O15)=Sof(H15)=Sof(O17)=Sof(N8)=Sof(C51)=Sof(C50)=Sof(C49)=Sof(H49)=
 Sof(C48)=Sof(H48)=Sof(C47)=Sof(H47)=Sof(C46)=Sof(H46)=Sof(C52)=Sof(C53)=
 Sof(H53)=Sof(C59)=Sof(C58)=Sof(C57)=Sof(H57)=Sof(C56)=Sof(H56)=Sof(C55)=
 Sof(H55)=Sof(C54)=Sof(C60)=Sof(H60A)=Sof(H60B)=Sof(H60C)=FVAR(1)
6.a Riding coordinates:
 O1(H1), O2(H2)
6.b Aromatic/amide H refined with riding coordinates:
 N4(H4), N5(H5), C3(H3), C4(H4A), C5(H5A), C8(H8), C12(H12), C13(H13),
 C14(H14), C15(H15B), C18(H18), C19(H19), C20(H20), C23(H23), C27(H27),
 C28(H28), C29(H29), C30(H30), C32(H32), C33(H33), C34(H34), C35(H35), C38(H38),
  C40(H40), C41(H41), C42(H42), C49(H49), C48(H48), C47(H47), C46(H46),
 C49A(H49A), C48A(H48A), C47A(H47A), C46A(H46A), C53(H53), C53A(H53A), C57(H57),
  C56(H56), C55(H55), C57A(H57A), C56A(H56A), C55A(H55A)
6.c Fitted hexagon refined as free rotating group:
 C51(C50,C49,C48,C47,C46), C51A(C50A,C49A,C48A,C47A,C46A), C59(C58,C57,C56,C55,
 C54), C59A(C58A,C57A,C56A,C55A,C54A)
6.d Idealised Me refined as rotating group:
 C1(H1A,H1B,H1C), C16(H16A,H16B,H16C), C45(H45A,H45B,H45C), C60(H60A,H60B,
 H60C), C60A(H60D,H60E,H60F)
6.e Idealised tetrahedral OH refined as rotating group:
 O9(H9), O11(H11), O15(H15), O15A(H15A)
;
_smtbx_masks_special_details
;
A solvent mask was calculated and 336 electrons were 
found in a volume of 3304\%A^3^ in 1 void per unit cell. 
This is consistent with the presence of 
8.5[H2O] per Asymmetric Unit 
which account for 340 electrons 
per unit cell.
;
_smtbx_masks_void_probe_radius 1.2
_smtbx_masks_void_truncation_radius 1.2
_olex2_submission_special_instructions 'No special instructions were received'
_oxdiff_exptl_absorpt_empirical_details
;
Empirical correction (ABSPACK) includes:
- Absorption correction using spherical harmonics
- Frame scaling
;
_oxdiff_exptl_absorpt_empirical_full_max 1.462
_oxdiff_exptl_absorpt_empirical_full_min 0.825

loop_
_space_group_symop_operation_xyz
'x, y, z'
'-x, y+1/2, -z+1/2'
'-x, -y, -z'
'x, -y-1/2, z-1/2'

loop_
_atom_site_label
_atom_site_type_symbol
_atom_site_fract_x
_atom_site_fract_y
_atom_site_fract_z
_atom_site_U_iso_or_equiv
_atom_site_adp_type
_atom_site_occupancy
_atom_site_site_symmetry_order
_atom_site_calc_flag
_atom_site_refinement_flags_posn
_atom_site_refinement_flags_adp
_atom_site_refinement_flags_occupancy
_atom_site_disorder_assembly
_atom_site_disorder_group
Dy1 Dy 0.17691(2) -0.06750(2) 0.00769(2) 0.03797(13) Uani 1 1 d . . . . .
Dy2 Dy 0.23329(3) -0.23381(2) -0.03539(2) 0.03946(13) Uani 1 1 d . . . . .
Dy3 Dy 0.09485(3) -0.10898(2) -0.12833(2) 0.04444(14) Uani 1 1 d . U . . .
O1 O 0.1082(3) -0.1701(3) -0.05280(19) 0.0389(14) Uani 1 1 d . . . . .
H1 H 0.0669 -0.1941 -0.0511 0.058 Uiso 1 1 d R . . . .
O2 O 0.2298(3) -0.1037(3) -0.0502(2) 0.0419(14) Uani 1 1 d . . . . .
H2 H 0.2711 -0.0811 -0.0535 0.063 Uiso 1 1 d R . . . .
O3 O 0.0858(3) -0.1080(3) 0.0412(2) 0.0411(14) Uani 1 1 d . . . . .
O4 O -0.0826(3) 0.0160(3) 0.0719(2) 0.0419(14) Uani 1 1 d . . . . .
O5 O 0.2515(3) 0.0338(3) 0.0193(2) 0.0460(15) Uani 1 1 d . . . . .
O6 O 0.2667(4) -0.0705(3) 0.1036(2) 0.0480(15) Uani 1 1 d . . . . .
O7 O 0.2364(3) -0.1812(3) 0.04042(18) 0.0423(14) Uani 1 1 d . . . . .
O8 O 0.1716(4) -0.3439(3) -0.0741(2) 0.0531(17) Uani 1 1 d . . . . .
O9 O 0.1934(7) -0.5459(4) 0.0023(3) 0.127(4) Uani 1 1 d . . . . .
H9 H 0.2352 -0.5675 0.0148 0.191 Uiso 1 1 calc DGR . . . .
O10 O 0.3686(4) -0.2349(3) 0.0214(2) 0.0553(17) Uani 1 1 d . . . . .
O11 O 0.5471(4) -0.3551(5) -0.0030(3) 0.084(2) Uani 1 1 d . . . . .
H11 H 0.5859 -0.3779 -0.0073 0.126 Uiso 1 1 calc GR . . . .
O12 O 0.1793(3) -0.2092(3) -0.1250(2) 0.0458(15) Uani 1 1 d . . . . .
O13 O 0.0528(4) -0.1897(3) -0.2108(2) 0.0558(17) Uani 1 1 d . . . . .
O14 O -0.0384(4) -0.1374(3) -0.1457(2) 0.0516(15) Uani 1 1 d . U . . .
O15 O -0.2436(6) -0.0217(6) -0.2493(4) 0.063(3) Uani 0.646(7) 1 d . U P A 1
H15 H -0.2001 -0.0021 -0.2397 0.094 Uiso 0.646(7) 1 calc GR . P A 1
O15A O 0.0548(9) 0.1408(11) -0.2602(7) 0.061(5) Uani 0.354(7) 1 d D U P A 2
H15A H 0.0319 0.0999 -0.2608 0.091 Uiso 0.354(7) 1 calc DGR . P A 2
O16 O 0.1608(4) -0.0370(3) -0.1624(2) 0.0544(17) Uani 1 1 d . . . . .
O17 O 0.2932(7) 0.0328(6) -0.1604(5) 0.080(3) Uani 0.646(7) 1 d . U P A 1
O17A O -0.1557(11) -0.2269(10) -0.1497(7) 0.057(4) Uani 0.354(7) 1 d . U P A 2
O18 O 0.3502(5) 0.1139(4) -0.0077(3) 0.088(3) Uani 1 1 d . . . . .
N1 N 0.0591(4) 0.0077(3) 0.0620(2) 0.0334(16) Uani 1 1 d . . . . .
N2 N 0.1179(4) 0.0329(3) 0.0445(2) 0.0343(16) Uani 1 1 d . . . . .
N3 N 0.2315(5) -0.3346(4) 0.0251(3) 0.058(2) Uani 1 1 d . . . . .
N4 N 0.2149(6) -0.4050(4) 0.0026(3) 0.075(3) Uani 1 1 d . . . . .
H4 H 0.2227 -0.4465 0.0208 0.090 Uiso 1 1 calc DR . . . .
N5 N 0.4060(5) -0.2995(4) -0.0348(3) 0.053(2) Uani 1 1 d . . . . .
H5 H 0.4404 -0.3266 -0.0450 0.063 Uiso 1 1 calc R . . . .
N6 N 0.3293(4) -0.2820(4) -0.0720(3) 0.0455(18) Uani 1 1 d . . . . .
N7 N -0.0044(5) -0.0249(4) -0.1939(2) 0.0448(16) Uani 1 1 d . U . . .
N8 N -0.0911(8) -0.0413(7) -0.2048(5) 0.045(3) Uani 0.646(7) 1 d . U P A 1
N8A N 0.0433(14) 0.0316(14) -0.2096(9) 0.048(5) Uani 0.354(7) 1 d D U P A 2
C1 C 0.3951(8) 0.1560(7) -0.0305(5) 0.122(6) Uani 1 1 d . . . . .
H1A H 0.3629 0.1866 -0.0579 0.184 Uiso 1 1 calc GR . . . .
H1B H 0.4276 0.1236 -0.0458 0.184 Uiso 1 1 calc GR . . . .
H1C H 0.4273 0.1885 -0.0045 0.184 Uiso 1 1 calc GR . . . .
C2 C 0.3000(6) 0.1531(5) 0.0090(4) 0.063(3) Uani 1 1 d . . . . .
C3 C 0.2991(7) 0.2286(5) 0.0134(4) 0.066(3) Uani 1 1 d . . . . .
H3 H 0.3385 0.2570 0.0044 0.079 Uiso 1 1 calc R . . . .
C4 C 0.2456(6) 0.2629(5) 0.0298(3) 0.058(3) Uani 1 1 d . . . . .
H4A H 0.2453 0.3156 0.0330 0.070 Uiso 1 1 calc R . . . .
C5 C 0.1921(6) 0.2213(5) 0.0416(3) 0.051(2) Uani 1 1 d . . . . .
H5A H 0.1526 0.2452 0.0536 0.061 Uiso 1 1 calc R . . . .
C6 C 0.1904(5) 0.1434(4) 0.0373(3) 0.039(2) Uani 1 1 d . . . . .
C7 C 0.2457(5) 0.1074(4) 0.0223(3) 0.043(2) Uani 1 1 d . . . . .
C8 C 0.1297(4) 0.1026(4) 0.0499(2) 0.0228(16) Uani 1 1 d . . . . .
H8 H 0.0943 0.1303 0.0639 0.027 Uiso 1 1 calc R . . . .
C9 C 0.0475(5) -0.0670(4) 0.0595(3) 0.0341(19) Uani 1 1 d . . . . .
C10 C -0.0091(5) -0.0999(4) 0.0784(3) 0.038(2) Uani 1 1 d . . . . .
C11 C -0.0655(5) -0.0583(4) 0.0831(2) 0.0330(18) Uani 1 1 d . U . . .
C12 C -0.1315(5) -0.0960(4) 0.0953(3) 0.041(2) Uani 1 1 d . . . . .
H12 H -0.1775 -0.0703 0.0957 0.049 Uiso 1 1 calc R . . . .
C13 C -0.1228(6) -0.1699(5) 0.1060(3) 0.044(2) Uani 1 1 d . . . . .
H13 H -0.1640 -0.1954 0.1152 0.053 Uiso 1 1 calc R . . . .
C14 C -0.0588(6) -0.2104(4) 0.1046(3) 0.045(2) Uani 1 1 d . . . . .
H14 H -0.0552 -0.2617 0.1136 0.054 Uiso 1 1 calc R . . . .
C15 C -0.0010(5) -0.1749(4) 0.0901(3) 0.0343(19) Uani 1 1 d . . . . .
H15B H 0.0441 -0.2009 0.0880 0.041 Uiso 1 1 calc R . . . .
C16 C 0.2884(7) -0.0082(5) 0.1379(3) 0.074(4) Uani 1 1 d . . . . .
H16A H 0.2865 0.0376 0.1175 0.111 Uiso 1 1 calc GR . . . .
H16B H 0.3405 -0.0157 0.1591 0.111 Uiso 1 1 calc GR . . . .
H16C H 0.2530 -0.0039 0.1607 0.111 Uiso 1 1 calc GR . . . .
C17 C 0.2818(6) -0.1409(5) 0.1258(3) 0.056(3) Uani 1 1 d . . . . .
C18 C 0.3059(8) -0.1530(6) 0.1782(4) 0.088(4) Uani 1 1 d . . . . .
H18 H 0.3133 -0.1126 0.2020 0.105 Uiso 1 1 calc R . . . .
C19 C 0.3193(10) -0.2250(6) 0.1956(4) 0.123(6) Uani 1 1 d . . . . .
H19 H 0.3400 -0.2341 0.2315 0.148 Uiso 1 1 calc R . . . .
C20 C 0.3035(10) -0.2824(6) 0.1624(4) 0.123(6) Uani 1 1 d . . . . .
H20 H 0.3102 -0.3318 0.1756 0.148 Uiso 1 1 calc R . . . .
C21 C 0.2775(8) -0.2714(5) 0.1090(3) 0.076(4) Uani 1 1 d . . . . .
C22 C 0.2675(7) -0.1975(5) 0.0904(3) 0.070(4) Uani 1 1 d . . . . .
C23 C 0.2565(8) -0.3348(5) 0.0743(4) 0.088(4) Uani 1 1 d . . . . .
H23 H 0.2622 -0.3824 0.0905 0.106 Uiso 1 1 calc R . . . .
C24 C 0.1868(6) -0.4041(4) -0.0474(3) 0.047(2) Uani 1 1 d . . . . .
C25 C 0.1731(5) -0.4755(4) -0.0754(3) 0.046(2) Uani 1 1 d . . . . .
C26 C 0.1806(7) -0.5440(5) -0.0493(4) 0.070(3) Uani 1 1 d . . . . .
C27 C 0.1684(7) -0.6092(5) -0.0764(4) 0.073(3) Uani 1 1 d . . . . .
H27 H 0.1695 -0.6548 -0.0581 0.088 Uiso 1 1 calc R . . . .
C28 C 0.1551(6) -0.6104(5) -0.1269(3) 0.056(3) Uani 1 1 d . . . . .
H28 H 0.1497 -0.6564 -0.1452 0.068 Uiso 1 1 calc R . . . .
C29 C 0.1490(6) -0.5448(5) -0.1530(3) 0.061(3) Uani 1 1 d . . . . .
H29 H 0.1377 -0.5451 -0.1899 0.073 Uiso 1 1 calc R . . . .
C30 C 0.1586(6) -0.4790(5) -0.1275(3) 0.053(3) Uani 1 1 d . . . . .
H30 H 0.1550 -0.4341 -0.1469 0.064 Uiso 1 1 calc R . . . .
C31 C 0.5590(6) -0.3334(6) 0.0458(4) 0.070(3) Uani 1 1 d . . . . .
C32 C 0.6309(7) -0.3503(8) 0.0857(5) 0.105(5) Uani 1 1 d . . . . .
H32 H 0.6689 -0.3787 0.0750 0.125 Uiso 1 1 calc R . . . .
C33 C 0.6458(8) -0.3285(9) 0.1350(5) 0.114(5) Uani 1 1 d . . . . .
H33 H 0.6920 -0.3401 0.1597 0.137 Uiso 1 1 calc R . . . .
C34 C 0.5901(8) -0.2893(9) 0.1461(4) 0.112(5) Uani 1 1 d . . . . .
H34 H 0.5961 -0.2701 0.1803 0.134 Uiso 1 1 calc R . . . .
C35 C 0.5152(6) -0.2736(6) 0.1049(4) 0.076(3) Uani 1 1 d . . . . .
H35 H 0.4774 -0.2464 0.1167 0.091 Uiso 1 1 calc R . . . .
C36 C 0.4958(5) -0.2941(5) 0.0526(4) 0.057(3) Uani 1 1 d D . . . .
C37 C 0.4197(5) -0.2736(5) 0.0126(3) 0.047(2) Uani 1 1 d D . . . .
C38 C 0.3141(6) -0.3052(5) -0.1186(3) 0.054(3) Uani 1 1 d . . . . .
H38 H 0.3536 -0.3333 -0.1277 0.065 Uiso 1 1 calc R . . . .
C39 C 0.2410(6) -0.2948(5) -0.1630(3) 0.049(2) Uani 1 1 d . . . . .
C40 C 0.2322(6) -0.3332(5) -0.2093(3) 0.054(3) Uani 1 1 d . . . . .
H40 H 0.2713 -0.3673 -0.2122 0.065 Uiso 1 1 calc R . . . .
C41 C 0.1667(6) -0.3247(6) -0.2542(4) 0.066(3) Uani 1 1 d . . . . .
H41 H 0.1673 -0.3536 -0.2841 0.079 Uiso 1 1 calc R . . . .
C42 C 0.1020(6) -0.2770(5) -0.2572(3) 0.054(3) Uani 1 1 d . . . . .
H42 H 0.0591 -0.2730 -0.2861 0.065 Uiso 1 1 calc R . . . .
C43 C 0.1120(6) -0.2388(4) -0.2123(3) 0.047(2) Uani 1 1 d . . . . .
C44 C 0.1729(5) -0.2513(5) -0.1660(3) 0.046(2) Uani 1 1 d . U . . .
C45 C -0.0161(6) -0.1772(5) -0.2596(3) 0.068(3) Uani 1 1 d . . . . .
H45A H -0.0532 -0.1431 -0.2503 0.102 Uiso 1 1 calc GR . . . .
H45B H -0.0409 -0.2251 -0.2706 0.102 Uiso 1 1 calc GR . . . .
H45C H 0.0030 -0.1558 -0.2880 0.102 Uiso 1 1 calc GR . . . .
C51 C -0.1847(5) -0.1211(6) -0.1933(4) 0.054(3) Uani 0.646(7) 1 d . U P A 1
C50 C -0.2447(7) -0.0819(5) -0.2250(4) 0.072(4) Uani 0.646(7) 1 d G U P A 1
C49 C -0.3190(6) -0.1089(6) -0.2334(4) 0.070(4) Uani 0.646(7) 1 d G U P A 1
H49 H -0.3600 -0.0821 -0.2551 0.084 Uiso 0.646(7) 1 calc R . P A 1
C48 C -0.3333(5) -0.1751(7) -0.2103(4) 0.085(5) Uani 0.646(7) 1 d G U P A 1
H48 H -0.3841 -0.1936 -0.2161 0.102 Uiso 0.646(7) 1 calc R . P A 1
C47 C -0.2733(7) -0.2143(5) -0.1786(4) 0.076(4) Uani 0.646(7) 1 d G U P A 1
H47 H -0.2830 -0.2596 -0.1628 0.091 Uiso 0.646(7) 1 calc R . P A 1
C46 C -0.1990(6) -0.1873(6) -0.1701(4) 0.067(4) Uani 0.646(7) 1 d G U P A 1
H46 H -0.1579 -0.2141 -0.1485 0.081 Uiso 0.646(7) 1 calc R . P A 1
C51A C 0.1665(10) 0.0694(10) -0.2061(8) 0.058(5) Uani 0.354(7) 1 d . U P A 2
C50A C 0.1357(8) 0.1307(12) -0.2358(8) 0.066(6) Uani 0.354(7) 1 d DG U P A 2
C49A C 0.1832(12) 0.1882(10) -0.2440(8) 0.089(7) Uani 0.354(7) 1 d G U P A 2
H49A H 0.1621 0.2301 -0.2644 0.107 Uiso 0.354(7) 1 calc R . P A 2
C48A C 0.2614(12) 0.1843(10) -0.2224(8) 0.089(7) Uani 0.354(7) 1 d G U P A 2
H48A H 0.2939 0.2236 -0.2280 0.107 Uiso 0.354(7) 1 calc R . P A 2
C47A C 0.2922(8) 0.1230(12) -0.1927(8) 0.086(7) Uani 0.354(7) 1 d G U P A 2
H47A H 0.3457 0.1203 -0.1779 0.103 Uiso 0.354(7) 1 calc R . P A 2
C46A C 0.2447(10) 0.0655(10) -0.1845(7) 0.050(6) Uani 0.354(7) 1 d G U P A 2
H46A H 0.2658 0.0236 -0.1642 0.060 Uiso 0.354(7) 1 calc R . P A 2
C52 C -0.0974(9) -0.1012(8) -0.1783(5) 0.046(3) Uani 0.646(7) 1 d . U P A 1
C52A C 0.1164(15) 0.0119(17) -0.1932(11) 0.055(5) Uani 0.354(7) 1 d D U P A 2
C53 C 0.0052(7) 0.0275(8) -0.2212(6) 0.048(3) Uani 0.646(7) 1 d D U P A 1
H53 H -0.0382 0.0507 -0.2431 0.058 Uiso 0.646(7) 1 calc R . P A 1
C53A C -0.0734(18) -0.0113(17) -0.2106(11) 0.048(5) Uani 0.354(7) 1 d . U P A 2
H53A H -0.0843 0.0344 -0.2289 0.058 Uiso 0.354(7) 1 calc R . P A 2
C59 C 0.1474(6) 0.0257(5) -0.1928(4) 0.055(4) Uani 0.646(7) 1 d D U P A 1
C58 C 0.2153(5) 0.0618(7) -0.1937(5) 0.078(4) Uani 0.646(7) 1 d G U P A 1
C57 C 0.2140(6) 0.1263(6) -0.2229(5) 0.076(4) Uani 0.646(7) 1 d G U P A 1
H57 H 0.2604 0.1510 -0.2235 0.091 Uiso 0.646(7) 1 calc R . P A 1
C56 C 0.1447(7) 0.1547(5) -0.2513(5) 0.083(5) Uani 0.646(7) 1 d G U P A 1
H56 H 0.1438 0.1988 -0.2713 0.099 Uiso 0.646(7) 1 calc R . P A 1
C55 C 0.0767(6) 0.1186(6) -0.2505(5) 0.083(5) Uani 0.646(7) 1 d G U P A 1
H55 H 0.0294 0.1379 -0.2699 0.099 Uiso 0.646(7) 1 calc R . P A 1
C54 C 0.0781(5) 0.0541(6) -0.2212(4) 0.051(3) Uani 0.646(7) 1 d DG U P A 1
C59A C -0.1232(9) -0.1183(11) -0.1786(7) 0.055(5) Uani 0.354(7) 1 d . U P A 2
C58A C -0.1826(12) -0.1677(9) -0.1784(7) 0.055(5) Uani 0.354(7) 1 d G U P A 2
C57A C -0.2564(10) -0.1512(9) -0.2066(7) 0.062(6) Uani 0.354(7) 1 d G U P A 2
H57A H -0.2969 -0.1850 -0.2065 0.074 Uiso 0.354(7) 1 calc R . P A 2
C56A C -0.2707(9) -0.0855(11) -0.2349(7) 0.048(5) Uani 0.354(7) 1 d G U P A 2
H56A H -0.3211 -0.0742 -0.2542 0.057 Uiso 0.354(7) 1 calc R . P A 2
C55A C -0.2113(12) -0.0361(9) -0.2351(8) 0.058(6) Uani 0.354(7) 1 d G U P A 2
H55A H -0.2211 0.0089 -0.2544 0.070 Uiso 0.354(7) 1 calc R . P A 2
C54A C -0.1375(10) -0.0525(10) -0.2069(8) 0.053(5) Uani 0.354(7) 1 d G U P A 2
C60 C 0.3616(11) 0.0631(11) -0.1626(8) 0.105(6) Uani 0.646(7) 1 d . U P A 1
H60A H 0.3627 0.0712 -0.1989 0.157 Uiso 0.646(7) 1 calc GR . P A 1
H60B H 0.4030 0.0291 -0.1463 0.157 Uiso 0.646(7) 1 calc GR . P A 1
H60C H 0.3684 0.1108 -0.1440 0.157 Uiso 0.646(7) 1 calc GR . P A 1
C60A C -0.2243(19) -0.2786(19) -0.1598(13) 0.091(9) Uani 0.354(7) 1 d . U P A 2
H60D H -0.2489 -0.2791 -0.1970 0.136 Uiso 0.354(7) 1 calc GR . P A 2
H60E H -0.2609 -0.2611 -0.1404 0.136 Uiso 0.354(7) 1 calc GR . P A 2
H60F H -0.2075 -0.3291 -0.1484 0.136 Uiso 0.354(7) 1 calc GR . P A 2

loop_
_atom_site_aniso_label
_atom_site_aniso_U_11
_atom_site_aniso_U_22
_atom_site_aniso_U_33
_atom_site_aniso_U_23
_atom_site_aniso_U_13
_atom_site_aniso_U_12
Dy1 0.0555(3) 0.02520(19) 0.0400(2) 0.00041(17) 0.0247(2) -0.00153(19)
Dy2 0.0610(3) 0.02507(19) 0.0376(2) 0.00523(17) 0.0221(2) 0.0040(2)
Dy3 0.0715(3) 0.0294(2) 0.0379(2) 0.00453(18) 0.0240(2) 0.0087(2)
O1 0.051(4) 0.030(3) 0.044(3) 0.007(2) 0.027(3) 0.004(3)
O2 0.055(4) 0.030(3) 0.052(3) -0.003(3) 0.034(3) -0.007(3)
O3 0.067(4) 0.023(3) 0.043(3) -0.002(2) 0.034(3) -0.003(3)
O4 0.064(4) 0.028(3) 0.048(3) 0.001(3) 0.041(3) 0.003(3)
O5 0.059(4) 0.038(3) 0.051(3) -0.001(3) 0.033(3) -0.004(3)
O6 0.070(5) 0.035(3) 0.046(3) -0.010(3) 0.029(3) -0.002(3)
O7 0.067(4) 0.034(3) 0.030(3) 0.001(2) 0.020(3) 0.006(3)
O8 0.084(5) 0.028(3) 0.054(4) 0.005(3) 0.029(3) -0.002(3)
O9 0.303(14) 0.037(4) 0.054(4) 0.013(4) 0.065(6) -0.001(6)
O10 0.064(5) 0.061(4) 0.048(3) 0.011(3) 0.027(3) 0.014(4)
O11 0.087(6) 0.088(6) 0.094(6) -0.001(5) 0.058(5) 0.018(5)
O12 0.070(4) 0.033(3) 0.040(3) 0.008(3) 0.024(3) 0.013(3)
O13 0.090(5) 0.037(3) 0.045(3) 0.001(3) 0.023(3) 0.007(4)
O14 0.076(4) 0.041(3) 0.042(3) 0.005(3) 0.021(3) -0.011(3)
O15 0.065(7) 0.074(6) 0.052(6) -0.009(5) 0.017(5) 0.002(5)
O15A 0.075(8) 0.051(9) 0.059(10) 0.015(8) 0.022(6) 0.012(6)
O16 0.086(5) 0.037(3) 0.056(4) 0.015(3) 0.047(4) 0.015(3)
O17 0.079(5) 0.077(6) 0.097(6) 0.015(5) 0.048(5) -0.019(5)
O17A 0.060(7) 0.062(6) 0.055(7) -0.007(5) 0.022(6) -0.004(5)
O18 0.118(7) 0.063(5) 0.113(6) -0.022(4) 0.088(6) -0.037(5)
N1 0.054(5) 0.020(3) 0.031(3) 0.004(3) 0.021(3) -0.009(3)
N2 0.059(5) 0.022(3) 0.034(3) -0.001(3) 0.034(3) -0.002(3)
N3 0.115(7) 0.029(4) 0.040(4) 0.003(3) 0.038(4) -0.003(4)
N4 0.180(10) 0.019(3) 0.034(4) 0.007(3) 0.040(5) 0.001(5)
N5 0.080(6) 0.042(4) 0.050(4) 0.004(4) 0.041(4) 0.017(4)
N6 0.061(5) 0.037(4) 0.044(4) 0.009(3) 0.023(4) 0.002(4)
N7 0.064(4) 0.034(3) 0.042(4) 0.004(3) 0.023(3) 0.007(3)
N8 0.061(5) 0.042(5) 0.035(5) -0.002(4) 0.019(4) 0.000(4)
N8A 0.054(6) 0.044(7) 0.048(9) -0.004(6) 0.016(5) 0.002(5)
C1 0.170(14) 0.100(10) 0.144(12) -0.036(9) 0.129(12) -0.071(10)
C2 0.077(8) 0.047(6) 0.077(7) -0.016(5) 0.042(6) -0.031(6)
C3 0.104(9) 0.043(5) 0.061(6) -0.009(5) 0.042(6) -0.037(6)
C4 0.099(9) 0.030(5) 0.056(6) -0.012(4) 0.036(6) -0.022(6)
C5 0.082(8) 0.035(5) 0.040(5) 0.009(4) 0.024(5) -0.008(5)
C6 0.062(6) 0.029(4) 0.031(4) 0.002(4) 0.019(4) -0.008(4)
C7 0.059(6) 0.034(5) 0.039(4) -0.005(4) 0.017(4) -0.022(5)
C8 0.031(4) 0.023(4) 0.018(3) 0.000(3) 0.012(3) 0.004(3)
C9 0.052(6) 0.029(4) 0.025(4) 0.002(3) 0.018(4) 0.007(4)
C10 0.067(6) 0.022(4) 0.038(4) 0.002(3) 0.038(4) 0.004(4)
C11 0.074(4) 0.015(3) 0.010(3) 0.003(3) 0.010(3) -0.006(3)
C12 0.056(6) 0.032(4) 0.042(5) -0.009(4) 0.029(4) -0.008(4)
C13 0.067(7) 0.038(5) 0.035(4) -0.002(4) 0.028(5) -0.010(5)
C14 0.076(7) 0.025(4) 0.038(4) 0.009(4) 0.020(5) -0.006(5)
C15 0.044(5) 0.027(4) 0.035(4) 0.008(3) 0.014(4) 0.006(4)
C16 0.130(10) 0.041(5) 0.041(5) -0.017(5) 0.001(6) 0.025(6)
C17 0.089(8) 0.035(5) 0.056(6) 0.003(5) 0.040(6) -0.005(5)
C18 0.178(13) 0.054(6) 0.041(5) 0.002(5) 0.046(7) -0.007(8)
C19 0.28(2) 0.058(7) 0.042(6) 0.008(6) 0.056(9) 0.012(10)
C20 0.30(2) 0.040(6) 0.039(6) 0.009(5) 0.060(9) 0.007(9)
C21 0.161(12) 0.041(5) 0.038(5) 0.004(5) 0.046(6) -0.011(7)
C22 0.159(12) 0.028(4) 0.036(5) 0.004(4) 0.050(6) 0.006(6)
C23 0.196(14) 0.034(5) 0.043(6) -0.001(5) 0.044(7) -0.016(7)
C24 0.070(7) 0.024(4) 0.052(5) 0.005(4) 0.024(5) 0.005(4)
C25 0.060(6) 0.032(4) 0.047(5) 0.003(4) 0.016(5) -0.006(5)
C26 0.128(11) 0.037(5) 0.045(5) 0.002(5) 0.023(6) -0.001(6)
C27 0.134(11) 0.034(5) 0.051(6) 0.001(5) 0.021(6) 0.004(6)
C28 0.079(8) 0.037(5) 0.051(6) -0.006(5) 0.010(5) -0.013(5)
C29 0.103(9) 0.049(6) 0.038(5) -0.007(5) 0.033(5) -0.016(6)
C30 0.079(8) 0.042(5) 0.044(5) -0.003(4) 0.024(5) -0.015(5)
C31 0.068(8) 0.074(7) 0.077(7) 0.030(6) 0.037(7) 0.014(7)
C32 0.078(10) 0.153(14) 0.087(9) 0.033(9) 0.027(8) 0.036(9)
C33 0.070(10) 0.182(16) 0.084(10) 0.045(10) 0.009(8) 0.040(11)
C34 0.100(11) 0.180(15) 0.053(7) 0.046(8) 0.014(7) 0.050(11)
C35 0.071(8) 0.095(8) 0.071(7) 0.041(7) 0.035(6) 0.021(7)
C36 0.060(7) 0.056(6) 0.057(6) 0.026(5) 0.021(5) 0.002(5)
C37 0.052(6) 0.035(5) 0.058(6) 0.018(5) 0.022(5) 0.008(5)
C38 0.073(7) 0.046(5) 0.054(6) -0.002(5) 0.036(5) 0.004(5)
C39 0.072(7) 0.042(5) 0.044(5) 0.004(4) 0.035(5) 0.000(5)
C40 0.067(7) 0.058(6) 0.053(5) -0.015(5) 0.043(5) 0.002(5)
C41 0.085(8) 0.066(7) 0.055(6) -0.023(5) 0.035(6) -0.005(7)
C42 0.081(8) 0.053(5) 0.035(5) -0.011(4) 0.025(5) -0.017(6)
C43 0.076(7) 0.024(4) 0.046(5) 0.010(4) 0.025(5) 0.006(5)
C44 0.071(6) 0.052(5) 0.022(4) 0.016(4) 0.027(4) 0.039(4)
C45 0.101(9) 0.054(6) 0.042(5) -0.014(5) 0.004(5) 0.032(6)
C51 0.065(5) 0.060(5) 0.043(5) -0.008(4) 0.025(4) -0.007(4)
C50 0.078(6) 0.080(6) 0.061(7) -0.006(5) 0.021(5) 0.001(5)
C49 0.081(6) 0.082(6) 0.051(6) -0.017(5) 0.024(5) -0.005(5)
C48 0.084(7) 0.095(7) 0.077(8) -0.006(6) 0.023(5) -0.011(5)
C47 0.078(6) 0.084(7) 0.068(7) 0.002(6) 0.024(5) -0.017(5)
C46 0.076(6) 0.074(6) 0.054(7) 0.004(6) 0.020(5) -0.010(5)
C51A 0.057(6) 0.060(7) 0.057(9) 0.006(6) 0.015(5) 0.001(5)
C50A 0.070(7) 0.065(7) 0.065(10) 0.010(7) 0.018(6) 0.007(5)
C49A 0.090(8) 0.085(9) 0.093(11) 0.015(7) 0.023(6) -0.007(6)
C48A 0.091(8) 0.090(9) 0.088(11) 0.017(7) 0.025(6) -0.007(6)
C47A 0.081(8) 0.087(9) 0.089(11) 0.015(7) 0.020(6) -0.013(6)
C46A 0.052(6) 0.057(8) 0.045(9) 0.007(7) 0.017(5) 0.005(5)
C52 0.067(5) 0.040(5) 0.038(5) -0.007(4) 0.023(4) -0.003(4)
C52A 0.060(6) 0.052(8) 0.058(9) 0.003(6) 0.022(5) 0.005(5)
C53 0.075(6) 0.035(5) 0.042(6) 0.000(4) 0.027(5) 0.007(4)
C53A 0.058(5) 0.049(8) 0.040(9) -0.011(7) 0.014(4) 0.005(4)
C59 0.071(5) 0.043(6) 0.058(7) 0.006(5) 0.031(5) -0.004(4)
C58 0.088(6) 0.070(7) 0.086(8) 0.010(6) 0.040(5) -0.011(5)
C57 0.084(7) 0.069(6) 0.084(7) 0.011(6) 0.039(5) -0.012(5)
C56 0.094(7) 0.075(7) 0.086(8) 0.021(6) 0.034(5) -0.008(5)
C55 0.096(7) 0.072(7) 0.084(9) 0.027(6) 0.030(6) -0.005(5)
C54 0.075(5) 0.049(6) 0.040(6) 0.004(5) 0.032(4) 0.001(4)
C59A 0.064(6) 0.055(7) 0.049(9) -0.009(6) 0.018(5) -0.001(4)
C58A 0.059(6) 0.061(7) 0.048(9) -0.014(6) 0.017(5) -0.005(5)
C57A 0.060(7) 0.066(8) 0.062(9) -0.004(6) 0.020(6) -0.006(5)
C56A 0.048(7) 0.059(7) 0.043(9) -0.015(6) 0.024(6) -0.004(5)
C55A 0.055(6) 0.065(8) 0.056(10) -0.002(7) 0.017(5) -0.003(5)
C54A 0.056(6) 0.056(7) 0.050(8) -0.010(6) 0.016(5) 0.000(4)
C60 0.098(8) 0.098(12) 0.140(13) 0.002(10) 0.071(8) -0.027(8)
C60A 0.091(13) 0.092(12) 0.087(16) -0.006(11) 0.016(11) -0.028(10)

loop_
_atom_type_symbol
_atom_type_description
_atom_type_scat_dispersion_real
_atom_type_scat_dispersion_imag
_atom_type_scat_source
C C 0.0033 0.0016 'International Tables Vol C Tables 4.2.6.8 and 6.1.1.4'
H H 0.0000 0.0000 'International Tables Vol C Tables 4.2.6.8 and 6.1.1.4'
Dy Dy -0.1892 4.4098 'International Tables Vol C Tables 4.2.6.8 and 6.1.1.4'
N N 0.0061 0.0033 'International Tables Vol C Tables 4.2.6.8 and 6.1.1.4'
O O 0.0106 0.0060 'International Tables Vol C Tables 4.2.6.8 and 6.1.1.4'

loop_
_geom_angle_atom_site_label_1
_geom_angle_atom_site_label_2
_geom_angle_atom_site_label_3
_geom_angle
_geom_angle_site_symmetry_1
_geom_angle_site_symmetry_3
_geom_angle_publ_flag
O1 Dy1 O6 132.42(15) . . ?
O2 Dy1 O1 63.49(18) . . ?
O2 Dy1 O3 135.85(19) . . ?
O2 Dy1 O4 80.59(19) . 3 ?
O2 Dy1 O5 89.40(19) . . ?
O2 Dy1 O6 114.4(2) . . ?
O2 Dy1 O7 75.83(18) . . ?
O2 Dy1 N2 148.20(19) . . ?
O3 Dy1 O1 73.51(17) . . ?
O3 Dy1 O4 92.34(19) . 3 ?
O3 Dy1 O5 134.72(18) . . ?
O3 Dy1 O6 87.02(19) . . ?
O3 Dy1 O7 83.20(19) . . ?
O3 Dy1 N2 68.58(19) . . ?
O4 Dy1 O1 67.41(16) 3 . ?
O4 Dy1 O6 158.36(15) 3 . ?
O5 Dy1 O1 148.82(17) . . ?
O5 Dy1 O4 94.49(19) . 3 ?
O5 Dy1 O6 71.24(18) . . ?
O5 Dy1 O7 116.5(2) . . ?
O5 Dy1 N2 69.3(2) . . ?
O7 Dy1 O1 73.56(17) . . ?
O7 Dy1 O4 140.31(17) . 3 ?
O7 Dy1 O6 61.10(16) . . ?
O7 Dy1 N2 134.36(18) . . ?
N2 Dy1 O1 126.7(2) . . ?
N2 Dy1 O4 78.01(18) . 3 ?
N2 Dy1 O6 81.65(19) . . ?
O1 Dy2 O10 144.83(18) . . ?
O2 Dy2 O1 61.66(18) . . ?
O2 Dy2 O8 139.3(2) . . ?
O2 Dy2 O10 95.1(2) . . ?
O2 Dy2 O12 70.34(18) . . ?
O2 Dy2 N3 147.5(2) . . ?
O7 Dy2 O1 78.16(18) . . ?
O7 Dy2 O2 73.92(18) . . ?
O7 Dy2 O8 130.98(19) . . ?
O7 Dy2 O10 69.7(2) . . ?
O7 Dy2 O12 138.00(18) . . ?
O7 Dy2 N3 73.7(2) . . ?
O7 Dy2 N6 132.5(2) . . ?
O8 Dy2 O1 89.63(19) . . ?
O8 Dy2 O10 122.2(2) . . ?
O8 Dy2 O12 71.73(19) . . ?
O8 Dy2 N3 65.5(2) . . ?
O12 Dy2 O1 65.91(17) . . ?
O12 Dy2 O10 134.18(19) . . ?
O12 Dy2 N3 137.0(2) . . ?
N3 Dy2 O1 108.3(2) . . ?
N3 Dy2 O10 76.4(2) . . ?
N6 Dy2 O1 145.6(2) . . ?
N6 Dy2 O2 106.8(2) . . ?
N6 Dy2 O8 80.1(2) . . ?
N6 Dy2 O10 62.9(2) . . ?
N6 Dy2 O12 79.6(2) . . ?
N6 Dy2 N3 97.3(2) . . ?
O1 Dy3 O2 57.78(17) . . ?
O1 Dy3 O4 77.30(17) . 3 ?
O1 Dy3 O12 70.18(17) . . ?
O1 Dy3 O13 115.33(18) . . ?
O1 Dy3 O14 87.41(19) . . ?
O1 Dy3 N7 140.9(2) . . ?
O1 Dy3 C52A 155.3(6) . . ?
O2 Dy3 C52A 101.6(6) . . ?
O4 Dy3 O2 72.17(18) 3 . ?
O4 Dy3 O12 134.4(2) 3 . ?
O4 Dy3 O13 155.4(2) 3 . ?
O4 Dy3 O14 91.8(2) 3 . ?
O4 Dy3 N7 81.80(19) 3 . ?
O4 Dy3 C52A 83.6(6) 3 . ?
O12 Dy3 O2 63.66(17) . . ?
O12 Dy3 O13 69.9(2) . . ?
O12 Dy3 O14 117.1(2) . . ?
O12 Dy3 N7 142.42(18) . . ?
O12 Dy3 C52A 115.2(5) . . ?
O13 Dy3 O2 132.36(18) . . ?
O13 Dy3 N7 75.47(19) . . ?
O13 Dy3 C52A 88.3(6) . . ?
O14 Dy3 O2 143.71(16) . . ?
O14 Dy3 O13 68.9(2) . . ?
O14 Dy3 N7 60.4(2) . . ?
O14 Dy3 C52A 108.8(5) . . ?
O16 Dy3 O1 137.2(2) . . ?
O16 Dy3 O2 79.4(2) . . ?
O16 Dy3 O4 89.17(19) . 3 ?
O16 Dy3 O12 93.4(2) . . ?
O16 Dy3 O13 93.6(2) . . ?
O16 Dy3 O14 134.0(2) . . ?
O16 Dy3 N7 74.3(2) . . ?
O16 Dy3 C52A 25.8(5) . . ?
N7 Dy3 O2 143.03(18) . . ?
N7 Dy3 C52A 48.6(5) . . ?
Dy1 O1 H1 127.9 . . ?
Dy2 O1 Dy1 86.24(17) . . ?
Dy2 O1 H1 121.0 . . ?
Dy3 O1 Dy1 97.98(18) . . ?
Dy3 O1 Dy2 106.93(19) . . ?
Dy3 O1 H1 112.2 . . ?
Dy1 O2 Dy2 100.59(19) . . ?
Dy1 O2 Dy3 94.9(2) . . ?
Dy1 O2 H2 118.6 . . ?
Dy2 O2 Dy3 94.21(17) . . ?
Dy2 O2 H2 119.2 . . ?
Dy3 O2 H2 123.6 . . ?
C9 O3 Dy1 122.0(5) . . ?
Dy3 O4 Dy1 97.29(18) 3 3 ?
C11 O4 Dy1 126.7(4) . 3 ?
C11 O4 Dy3 127.8(4) . 3 ?
C7 O5 Dy1 139.7(6) . . ?
C16 O6 Dy1 126.9(5) . . ?
C17 O6 Dy1 115.7(5) . . ?
C17 O6 C16 116.2(7) . . ?
Dy2 O7 Dy1 97.17(18) . . ?
C22 O7 Dy1 126.4(5) . . ?
C22 O7 Dy2 136.0(5) . . ?
C24 O8 Dy2 116.5(5) . . ?
C26 O9 H9 109.5 . . ?
C37 O10 Dy2 123.5(6) . . ?
C31 O11 H11 109.5 . . ?
Dy3 O12 Dy2 106.6(2) . . ?
C44 O12 Dy2 131.0(5) . . ?
C44 O12 Dy3 119.1(5) . . ?
C43 O13 Dy3 108.0(5) . . ?
C43 O13 C45 121.7(6) . . ?
C45 O13 Dy3 128.9(4) . . ?
C52 O14 Dy3 127.9(7) . . ?
C59A O14 Dy3 147.2(8) . . ?
C50 O15 H15 109.5 . . ?
C50A O15A H15A 109.5 . . ?
C52A O16 Dy3 110.6(13) . . ?
C59 O16 Dy3 136.0(6) . . ?
C60 O17 C58 123.0(12) . . ?
C58A O17A C60A 103(2) . . ?
C2 O18 C1 112.7(9) . . ?
N2 N1 C9 116.4(6) . . ?
N1 N2 Dy1 110.5(4) . . ?
C8 N2 Dy1 134.6(5) . . ?
C8 N2 N1 114.9(6) . . ?
N4 N3 Dy2 115.4(5) . . ?
C23 N3 Dy2 128.5(6) . . ?
C23 N3 N4 114.9(7) . . ?
N3 N4 H4 122.8 . . ?
C24 N4 N3 114.5(7) . . ?
C24 N4 H4 122.8 . . ?
N6 N5 H5 120.6 . . ?
C37 N5 H5 120.6 . . ?
C37 N5 N6 118.8(7) . . ?
N5 N6 Dy2 116.8(4) . . ?
C38 N6 Dy2 121.0(7) . . ?
C38 N6 N5 120.9(7) . . ?
N8 N7 Dy3 120.4(6) . . ?
N8A N7 Dy3 103.5(10) . . ?
C53 N7 Dy3 131.1(8) . . ?
C53 N7 N8 108.4(9) . . ?
C53A N7 Dy3 144.0(16) . . ?
C53A N7 N8A 111.8(18) . . ?
C52 N8 N7 105.7(12) . . ?
C52A N8A N7 109(2) . . ?
O18 C1 H1A 109.5 . . ?
O18 C1 H1B 109.5 . . ?
O18 C1 H1C 109.5 . . ?
H1A C1 H1B 109.5 . . ?
H1A C1 H1C 109.5 . . ?
H1B C1 H1C 109.5 . . ?
O18 C2 C3 126.2(9) . . ?
O18 C2 C7 110.7(8) . . ?
C3 C2 C7 123.0(10) . . ?
C2 C3 H3 119.2 . . ?
C4 C3 C2 121.7(9) . . ?
C4 C3 H3 119.2 . . ?
C3 C4 H4A 121.5 . . ?
C3 C4 C5 116.9(8) . . ?
C5 C4 H4A 121.5 . . ?
C4 C5 H5A 118.3 . . ?
C4 C5 C6 123.4(9) . . ?
C6 C5 H5A 118.3 . . ?
C5 C6 C8 119.9(8) . . ?
C7 C6 C5 120.5(8) . . ?
C7 C6 C8 119.6(7) . . ?
O5 C7 C2 120.2(8) . . ?
C6 C7 O5 125.4(7) . . ?
C6 C7 C2 114.4(8) . . ?
N2 C8 C6 126.8(7) . . ?
N2 C8 H8 116.6 . . ?
C6 C8 H8 116.6 . . ?
O3 C9 N1 122.3(7) . . ?
O3 C9 C10 115.9(7) . . ?
N1 C9 C10 121.8(7) . . ?
C9 C10 C15 116.9(7) . . ?
C11 C10 C9 117.2(7) . . ?
C11 C10 C15 125.8(8) . . ?
O4 C11 C12 110.0(7) . . ?
C10 C11 O4 132.5(7) . . ?
C10 C11 C12 116.8(6) . . ?
C11 C12 H12 122.0 . . ?
C13 C12 C11 115.9(8) . . ?
C13 C12 H12 122.0 . . ?
C12 C13 H13 117.7 . . ?
C12 C13 C14 124.6(8) . . ?
C14 C13 H13 117.7 . . ?
C13 C14 H14 121.0 . . ?
C15 C14 C13 118.0(7) . . ?
C15 C14 H14 121.0 . . ?
C10 C15 H15B 120.8 . . ?
C14 C15 C10 118.3(8) . . ?
C14 C15 H15B 120.8 . . ?
O6 C16 H16A 109.5 . . ?
O6 C16 H16B 109.5 . . ?
O6 C16 H16C 109.5 . . ?
H16A C16 H16B 109.5 . . ?
H16A C16 H16C 109.5 . . ?
H16B C16 H16C 109.5 . . ?
C18 C17 O6 123.8(8) . . ?
C22 C17 O6 113.5(8) . . ?
C22 C17 C18 122.6(8) . . ?
C17 C18 H18 120.7 . . ?
C17 C18 C19 118.6(10) . . ?
C19 C18 H18 120.7 . . ?
C18 C19 H19 119.6 . . ?
C20 C19 C18 120.7(10) . . ?
C20 C19 H19 119.6 . . ?
C19 C20 H20 119.2 . . ?
C19 C20 C21 121.6(9) . . ?
C21 C20 H20 119.2 . . ?
C20 C21 C22 118.0(9) . . ?
C20 C21 C23 120.1(8) . . ?
C22 C21 C23 121.7(8) . . ?
O7 C22 C17 118.9(8) . . ?
O7 C22 C21 122.4(8) . . ?
C17 C22 C21 118.3(8) . . ?
N3 C23 C21 128.1(8) . . ?
N3 C23 H23 115.9 . . ?
C21 C23 H23 115.9 . . ?
O8 C24 N4 123.5(7) . . ?
O8 C24 C25 117.8(7) . . ?
N4 C24 C25 118.7(7) . . ?
C26 C25 C24 122.1(8) . . ?
C30 C25 C24 121.8(8) . . ?
C30 C25 C26 115.9(8) . . ?
O9 C26 C25 120.0(8) . . ?
O9 C26 C27 119.1(8) . . ?
C27 C26 C25 120.6(8) . . ?
C26 C27 H27 119.2 . . ?
C28 C27 C26 121.6(9) . . ?
C28 C27 H27 119.2 . . ?
C27 C28 H28 120.6 . . ?
C27 C28 C29 118.7(8) . . ?
C29 C28 H28 120.6 . . ?
C28 C29 H29 119.3 . . ?
C30 C29 C28 121.4(8) . . ?
C30 C29 H29 119.3 . . ?
C25 C30 C29 121.6(8) . . ?
C25 C30 H30 119.2 . . ?
C29 C30 H30 119.2 . . ?
O11 C31 C32 122.9(10) . . ?
O11 C31 C36 109.5(10) . . ?
C36 C31 C32 127.6(11) . . ?
C31 C32 H32 117.5 . . ?
C33 C32 C31 125.0(13) . . ?
C33 C32 H32 117.5 . . ?
C32 C33 H33 123.4 . . ?
C34 C33 C32 113.2(13) . . ?
C34 C33 H33 123.4 . . ?
C33 C34 H34 119.3 . . ?
C33 C34 C35 121.5(12) . . ?
C35 C34 H34 119.3 . . ?
C34 C35 H35 115.7 . . ?
C36 C35 C34 128.5(10) . . ?
C36 C35 H35 115.7 . . ?
C31 C36 C35 104.2(9) . . ?
C31 C36 C37 130.2(9) . . ?
C35 C36 C37 125.5(9) . . ?
O10 C37 N5 114.2(8) . . ?
O10 C37 C36 125.7(9) . . ?
N5 C37 C36 120.0(8) . . ?
N6 C38 H38 114.9 . . ?
N6 C38 C39 130.1(8) . . ?
C39 C38 H38 114.9 . . ?
C40 C39 C38 120.6(8) . . ?
C40 C39 C44 107.8(8) . . ?
C44 C39 C38 131.5(7) . . ?
C39 C40 H40 117.8 . . ?
C39 C40 C41 124.5(9) . . ?
C41 C40 H40 117.8 . . ?
C40 C41 H41 116.9 . . ?
C42 C41 C40 126.2(8) . . ?
C42 C41 H41 116.9 . . ?
C41 C42 H42 125.6 . . ?
C43 C42 C41 108.7(9) . . ?
C43 C42 H42 125.6 . . ?
O13 C43 C44 120.2(7) . . ?
C42 C43 O13 114.0(9) . . ?
C42 C43 C44 125.4(8) . . ?
O12 C44 C39 111.4(8) . . ?
O12 C44 C43 120.7(7) . . ?
C39 C44 C43 126.3(7) . . ?
O13 C45 H45A 109.5 . . ?
O13 C45 H45B 109.5 . . ?
O13 C45 H45C 109.5 . . ?
H45A C45 H45B 109.5 . . ?
H45A C45 H45C 109.5 . . ?
H45B C45 H45C 109.5 . . ?
C50 C51 C46 120.0 . . ?
C50 C51 C52 128.7(9) . . ?
C46 C51 C52 111.3(9) . . ?
O15 C50 C51 129.6(10) . . ?
O15 C50 C49 110.4(10) . . ?
C51 C50 C49 120.0 . . ?
C50 C49 H49 120.0 . . ?
C50 C49 C48 120.0 . . ?
C48 C49 H49 120.0 . . ?
C49 C48 H48 120.0 . . ?
C47 C48 C49 120.0 . . ?
C47 C48 H48 120.0 . . ?
C48 C47 H47 120.0 . . ?
C46 C47 C48 120.0 . . ?
C46 C47 H47 120.0 . . ?
C51 C46 H46 120.0 . . ?
C47 C46 C51 120.0 . . ?
C47 C46 H46 120.0 . . ?
C50A C51A C46A 120.0 . . ?
C50A C51A C52A 120.4(16) . . ?
C46A C51A C52A 119.3(16) . . ?
C51A C50A O15A 124.8(16) . . ?
C51A C50A C49A 120.0 . . ?
C49A C50A O15A 115.2(16) . . ?
C50A C49A H49A 120.0 . . ?
C48A C49A C50A 120.0 . . ?
C48A C49A H49A 120.0 . . ?
C49A C48A H48A 120.0 . . ?
C49A C48A C47A 120.0 . . ?
C47A C48A H48A 120.0 . . ?
C48A C47A H47A 120.0 . . ?
C46A C47A C48A 120.0 . . ?
C46A C47A H47A 120.0 . . ?
C51A C46A H46A 120.0 . . ?
C47A C46A C51A 120.0 . . ?
C47A C46A H46A 120.0 . . ?
O14 C52 C51 129.4(11) . . ?
N8 C52 O14 125.5(14) . . ?
N8 C52 C51 105.2(13) . . ?
O16 C52A Dy3 43.6(10) . . ?
O16 C52A N8A 141(3) . . ?
O16 C52A C51A 107(2) . . ?
N8A C52A Dy3 97.6(18) . . ?
N8A C52A C51A 111(2) . . ?
C51A C52A Dy3 149.0(17) . . ?
N7 C53 H53 119.0 . . ?
N7 C53 C54 121.9(12) . . ?
C54 C53 H53 119.0 . . ?
N7 C53A H53A 114.9 . . ?
N7 C53A C54A 130(3) . . ?
C54A C53A H53A 114.9 . . ?
O16 C59 C58 111.1(8) . . ?
O16 C59 C54 128.9(8) . . ?
C58 C59 C54 120.0 . . ?
C59 C58 O17 120.8(8) . . ?
C57 C58 O17 119.2(8) . . ?
C57 C58 C59 120.0 . . ?
C58 C57 H57 120.0 . . ?
C58 C57 C56 120.0 . . ?
C56 C57 H57 120.0 . . ?
C57 C56 H56 120.0 . . ?
C55 C56 C57 120.0 . . ?
C55 C56 H56 120.0 . . ?
C56 C55 H55 120.0 . . ?
C54 C55 C56 120.0 . . ?
C54 C55 H55 120.0 . . ?
C59 C54 C53 126.6(9) . . ?
C55 C54 C53 113.2(9) . . ?
C55 C54 C59 120.0 . . ?
C58A C59A O14 119.7(13) . . ?
C58A C59A C54A 120.0 . . ?
C54A C59A O14 120.3(13) . . ?
O17A C58A C59A 109.7(16) . . ?
O17A C58A C57A 130.3(16) . . ?
C57A C58A C59A 120.0 . . ?
C58A C57A H57A 120.0 . . ?
C58A C57A C56A 120.0 . . ?
C56A C57A H57A 120.0 . . ?
C57A C56A H56A 120.0 . . ?
C55A C56A C57A 120.0 . . ?
C55A C56A H56A 120.0 . . ?
C56A C55A H55A 120.0 . . ?
C54A C55A C56A 120.0 . . ?
C54A C55A H55A 120.0 . . ?
C59A C54A C53A 116.0(19) . . ?
C55A C54A C53A 123.4(19) . . ?
C55A C54A C59A 120.0 . . ?
O17 C60 H60A 109.5 . . ?
O17 C60 H60B 109.5 . . ?
O17 C60 H60C 109.5 . . ?
H60A C60 H60B 109.5 . . ?
H60A C60 H60C 109.5 . . ?
H60B C60 H60C 109.5 . . ?
O17A C60A H60D 109.5 . . ?
O17A C60A H60E 109.5 . . ?
O17A C60A H60F 109.5 . . ?
H60D C60A H60E 109.5 . . ?
H60D C60A H60F 109.5 . . ?
H60E C60A H60F 109.5 . . ?

loop_
_geom_bond_atom_site_label_1
_geom_bond_atom_site_label_2
_geom_bond_distance
_geom_bond_site_symmetry_2
_geom_bond_publ_flag
Dy1 O1 2.558(5) . ?
Dy1 O2 2.094(5) . ?
Dy1 O3 2.171(5) . ?
Dy1 O4 2.543(6) 3 ?
Dy1 O5 2.239(5) . ?
Dy1 O6 2.664(6) . ?
Dy1 O7 2.372(5) . ?
Dy1 N2 2.415(6) . ?
Dy2 O1 2.469(5) . ?
Dy2 O2 2.366(5) . ?
Dy2 O7 2.208(5) . ?
Dy2 O8 2.376(5) . ?
Dy2 O10 2.538(7) . ?
Dy2 O12 2.381(5) . ?
Dy2 N3 2.423(6) . ?
Dy2 N6 2.343(7) . ?
Dy3 O1 2.245(5) . ?
Dy3 O2 2.791(6) . ?
Dy3 O4 2.287(5) 3 ?
Dy3 O12 2.344(5) . ?
Dy3 O13 2.581(6) . ?
Dy3 O14 2.388(6) . ?
Dy3 O16 2.101(5) . ?
Dy3 N7 2.647(7) . ?
Dy3 C52A 2.85(3) . ?
O1 H1 0.8702 . ?
O2 H2 0.8699 . ?
O3 C9 1.188(8) . ?
O4 Dy1 2.543(6) 3 ?
O4 Dy3 2.287(5) 3 ?
O4 C11 1.386(8) . ?
O5 C7 1.328(9) . ?
O6 C16 1.437(9) . ?
O6 C17 1.394(10) . ?
O7 C22 1.341(10) . ?
O8 C24 1.286(9) . ?
O9 H9 0.8400 . ?
O9 C26 1.331(10) . ?
O10 C37 1.219(9) . ?
O11 H11 0.8400 . ?
O11 C31 1.318(12) . ?
O12 C44 1.305(9) . ?
O13 C43 1.391(10) . ?
O13 C45 1.577(10) . ?
O14 C52 1.362(15) . ?
O14 C59A 1.604(16) . ?
O15 H15 0.8400 . ?
O15 C50 1.262(12) . ?
O15A H15A 0.8400 . ?
O15A C50A 1.457(16) . ?
O16 C52A 1.33(3) . ?
O16 C59 1.372(9) . ?
O17 C58 1.557(14) . ?
O17 C60 1.361(18) . ?
O17A C58A 1.33(2) . ?
O17A C60A 1.52(3) . ?
O18 C1 1.352(11) . ?
O18 C2 1.305(11) . ?
N1 N2 1.332(8) . ?
N1 C9 1.357(9) . ?
N2 C8 1.272(8) . ?
N3 N4 1.399(9) . ?
N3 C23 1.275(11) . ?
N4 H4 0.8800 . ?
N4 C24 1.299(10) . ?
N5 H5 0.8800 . ?
N5 N6 1.525(10) . ?
N5 C37 1.305(10) . ?
N6 C38 1.268(10) . ?
N7 N8 1.545(16) . ?
N7 N8A 1.45(3) . ?
N7 C53 1.224(15) . ?
N7 C53A 1.24(3) . ?
N8 C52 1.305(17) . ?
N8A C52A 1.332(18) . ?
C1 H1A 0.9800 . ?
C1 H1B 0.9800 . ?
C1 H1C 0.9800 . ?
C2 C3 1.360(12) . ?
C2 C7 1.387(11) . ?
C3 H3 0.9500 . ?
C3 C4 1.303(13) . ?
C4 H4A 0.9500 . ?
C4 C5 1.315(12) . ?
C5 H5A 0.9500 . ?
C5 C6 1.404(10) . ?
C6 C7 1.326(11) . ?
C6 C8 1.421(10) . ?
C8 H8 0.9500 . ?
C9 C10 1.372(10) . ?
C10 C11 1.291(11) . ?
C10 C15 1.382(10) . ?
C11 C12 1.471(11) . ?
C12 H12 0.9500 . ?
C12 C13 1.358(11) . ?
C13 H13 0.9500 . ?
C13 C14 1.370(11) . ?
C14 H14 0.9500 . ?
C14 C15 1.354(11) . ?
C15 H15B 0.9500 . ?
C16 H16A 0.9800 . ?
C16 H16B 0.9800 . ?
C16 H16C 0.9800 . ?
C17 C18 1.369(12) . ?
C17 C22 1.365(12) . ?
C18 H18 0.9500 . ?
C18 C19 1.373(14) . ?
C19 H19 0.9500 . ?
C19 C20 1.341(14) . ?
C20 H20 0.9500 . ?
C20 C21 1.396(13) . ?
C21 C22 1.412(12) . ?
C21 C23 1.455(13) . ?
C23 H23 0.9500 . ?
C24 C25 1.472(11) . ?
C25 C26 1.403(11) . ?
C25 C30 1.344(11) . ?
C26 C27 1.363(12) . ?
C27 H27 0.9500 . ?
C27 C28 1.301(12) . ?
C28 H28 0.9500 . ?
C28 C29 1.357(12) . ?
C29 H29 0.9500 . ?
C29 C30 1.351(11) . ?
C30 H30 0.9500 . ?
C31 C32 1.494(15) . ?
C31 C36 1.387(13) . ?
C32 H32 0.9500 . ?
C32 C33 1.328(17) . ?
C33 H33 0.9500 . ?
C33 C34 1.316(16) . ?
C34 H34 0.9500 . ?
C34 C35 1.545(15) . ?
C35 H35 0.9500 . ?
C35 C36 1.395(13) . ?
C36 C37 1.563(11) . ?
C38 H38 0.9500 . ?
C38 C39 1.551(13) . ?
C39 C40 1.382(11) . ?
C39 C44 1.440(11) . ?
C40 H40 0.9500 . ?
C40 C41 1.469(13) . ?
C41 H41 0.9500 . ?
C41 C42 1.433(13) . ?
C42 H42 0.9500 . ?
C42 C43 1.349(11) . ?
C43 C44 1.454(12) . ?
C45 H45A 0.9800 . ?
C45 H45B 0.9800 . ?
C45 H45C 0.9800 . ?
C51 C50 1.3900 . ?
C51 C46 1.3900 . ?
C51 C52 1.568(18) . ?
C50 C49 1.3900 . ?
C49 H49 0.9500 . ?
C49 C48 1.3900 . ?
C48 H48 0.9500 . ?
C48 C47 1.3900 . ?
C47 H47 0.9500 . ?
C47 C46 1.3900 . ?
C46 H46 0.9500 . ?
C51A C50A 1.3900 . ?
C51A C46A 1.3900 . ?
C51A C52A 1.46(3) . ?
C50A C49A 1.3900 . ?
C49A H49A 0.9500 . ?
C49A C48A 1.3900 . ?
C48A H48A 0.9500 . ?
C48A C47A 1.3900 . ?
C47A H47A 0.9500 . ?
C47A C46A 1.3900 . ?
C46A H46A 0.9500 . ?
C53 H53 0.9500 . ?
C53 C54 1.397(9) . ?
C53A H53A 0.9500 . ?
C53A C54A 1.40(3) . ?
C59 C58 1.3900 . ?
C59 C54 1.3900 . ?
C58 C57 1.3900 . ?
C57 H57 0.9500 . ?
C57 C56 1.3900 . ?
C56 H56 0.9500 . ?
C56 C55 1.3900 . ?
C55 H55 0.9500 . ?
C55 C54 1.3900 . ?
C59A C58A 1.3900 . ?
C59A C54A 1.3900 . ?
C58A C57A 1.3900 . ?
C57A H57A 0.9500 . ?
C57A C56A 1.3900 . ?
C56A H56A 0.9500 . ?
C56A C55A 1.3900 . ?
C55A H55A 0.9500 . ?
C55A C54A 1.3900 . ?
C60 H60A 0.9800 . ?
C60 H60B 0.9800 . ?
C60 H60C 0.9800 . ?
C60A H60D 0.9800 . ?
C60A H60E 0.9800 . ?
C60A H60F 0.9800 . ?

loop_
_geom_torsion_atom_site_label_1
_geom_torsion_atom_site_label_2
_geom_torsion_atom_site_label_3
_geom_torsion_atom_site_label_4
_geom_torsion
_geom_torsion_site_symmetry_1
_geom_torsion_site_symmetry_2
_geom_torsion_site_symmetry_3
_geom_torsion_site_symmetry_4
_geom_torsion_publ_flag
Dy1 O3 C9 N1 -1.8(11) . . . . ?
Dy1 O3 C9 C10 178.7(5) . . . . ?
Dy1 O4 C11 C10 100.8(10) 3 . . . ?
Dy1 O4 C11 C12 -69.0(6) 3 . . . ?
Dy1 O5 C7 C2 -153.4(7) . . . . ?
Dy1 O5 C7 C6 26.4(13) . . . . ?
Dy1 O6 C17 C18 -159.5(9) . . . . ?
Dy1 O6 C17 C22 18.3(11) . . . . ?
Dy1 O7 C22 C17 -14.7(14) . . . . ?
Dy1 O7 C22 C21 157.4(9) . . . . ?
Dy1 N2 C8 C6 -4.8(12) . . . . ?
Dy2 O7 C22 C17 156.0(7) . . . . ?
Dy2 O7 C22 C21 -31.9(16) . . . . ?
Dy2 O8 C24 N4 19.7(12) . . . . ?
Dy2 O8 C24 C25 -158.8(6) . . . . ?
Dy2 O10 C37 N5 17.1(10) . . . . ?
Dy2 O10 C37 C36 -161.8(6) . . . . ?
Dy2 O12 C44 C39 -40.6(10) . . . . ?
Dy2 O12 C44 C43 153.3(6) . . . . ?
Dy2 N3 N4 C24 -14.2(12) . . . . ?
Dy2 N3 C23 C21 15(2) . . . . ?
Dy2 N6 C38 C39 13.0(12) . . . . ?
Dy3 O4 C11 C10 -118.0(8) 3 . . . ?
Dy3 O4 C11 C12 72.1(8) 3 . . . ?
Dy3 O12 C44 C39 162.9(5) . . . . ?
Dy3 O12 C44 C43 -3.2(10) . . . . ?
Dy3 O13 C43 C42 -171.0(6) . . . . ?
Dy3 O13 C43 C44 15.5(9) . . . . ?
Dy3 O14 C52 N8 -2.9(18) . . . . ?
Dy3 O14 C52 C51 175.7(8) . . . . ?
Dy3 O14 C59A C58A 167.0(10) . . . . ?
Dy3 O14 C59A C54A -13(2) . . . . ?
Dy3 O16 C52A N8A 1(5) . . . . ?
Dy3 O16 C52A C51A 167.7(14) . . . . ?
Dy3 O16 C59 C58 165.0(6) . . . . ?
Dy3 O16 C59 C54 -15.8(15) . . . . ?
Dy3 N7 N8 C52 -2.8(11) . . . . ?
Dy3 N7 N8A C52A 11(2) . . . . ?
Dy3 N7 C53 C54 -0.9(19) . . . . ?
Dy3 N7 C53A C54A -16(4) . . . . ?
O3 C9 C10 C11 -158.7(7) . . . . ?
O3 C9 C10 C15 20.5(11) . . . . ?
O4 C11 C12 C13 178.6(7) . . . . ?
O6 C17 C18 C19 -179.7(12) . . . . ?
O6 C17 C22 O7 -4.7(15) . . . . ?
O6 C17 C22 C21 -177.1(10) . . . . ?
O8 C24 C25 C26 -173.6(10) . . . . ?
O8 C24 C25 C30 11.7(14) . . . . ?
O9 C26 C27 C28 179.5(12) . . . . ?
O11 C31 C32 C33 178.8(14) . . . . ?
O11 C31 C36 C35 -179.3(9) . . . . ?
O11 C31 C36 C37 -0.8(14) . . . . ?
O13 C43 C44 O12 -10.0(12) . . . . ?
O13 C43 C44 C39 -173.9(8) . . . . ?
O14 C59A C58A O17A -1.5(15) . . . . ?
O14 C59A C58A C57A 179.6(16) . . . . ?
O14 C59A C54A C53A 9(2) . . . . ?
O14 C59A C54A C55A -179.6(16) . . . . ?
O15 C50 C49 C48 179.8(10) . . . . ?
O15A C50A C49A C48A 179.9(19) . . . . ?
O16 C59 C58 O17 -3.1(9) . . . . ?
O16 C59 C58 C57 179.3(10) . . . . ?
O16 C59 C54 C53 6.0(16) . . . . ?
O16 C59 C54 C55 -179.2(12) . . . . ?
O17 C58 C57 C56 -177.6(12) . . . . ?
O17A C58A C57A C56A -179(2) . . . . ?
O18 C2 C3 C4 178.9(11) . . . . ?
O18 C2 C7 O5 2.9(13) . . . . ?
O18 C2 C7 C6 -176.9(8) . . . . ?
N1 N2 C8 C6 176.5(7) . . . . ?
N1 C9 C10 C11 21.8(12) . . . . ?
N1 C9 C10 C15 -158.9(7) . . . . ?
N2 N1 C9 O3 -2.3(11) . . . . ?
N2 N1 C9 C10 177.1(7) . . . . ?
N3 N4 C24 O8 -3.3(15) . . . . ?
N3 N4 C24 C25 175.1(8) . . . . ?
N4 N3 C23 C21 -178.8(12) . . . . ?
N4 C24 C25 C26 7.9(15) . . . . ?
N4 C24 C25 C30 -166.8(10) . . . . ?
N5 N6 C38 C39 179.8(8) . . . . ?
N6 N5 C37 O10 -2.3(11) . . . . ?
N6 N5 C37 C36 176.7(6) . . . . ?
N6 C38 C39 C40 -171.5(9) . . . . ?
N6 C38 C39 C44 6.3(16) . . . . ?
N7 N8 C52 O14 3.5(16) . . . . ?
N7 N8 C52 C51 -175.4(8) . . . . ?
N7 N8A C52A Dy3 -10(2) . . . . ?
N7 N8A C52A O16 -11(5) . . . . ?
N7 N8A C52A C51A -177.2(18) . . . . ?
N7 C53 C54 C59 1.6(19) . . . . ?
N7 C53 C54 C55 -173.5(11) . . . . ?
N7 C53A C54A C59A 2(3) . . . . ?
N7 C53A C54A C55A -169(2) . . . . ?
N8 N7 C53 C54 -178.1(11) . . . . ?
N8A N7 C53A C54A 176(2) . . . . ?
C1 O18 C2 C3 -12.3(17) . . . . ?
C1 O18 C2 C7 167.8(10) . . . . ?
C2 C3 C4 C5 -0.4(16) . . . . ?
C3 C2 C7 O5 -177.0(9) . . . . ?
C3 C2 C7 C6 3.2(15) . . . . ?
C3 C4 C5 C6 -0.1(15) . . . . ?
C4 C5 C6 C7 2.2(14) . . . . ?
C4 C5 C6 C8 -178.8(8) . . . . ?
C5 C6 C7 O5 176.6(8) . . . . ?
C5 C6 C7 C2 -3.6(12) . . . . ?
C5 C6 C8 N2 174.8(8) . . . . ?
C7 C2 C3 C4 -1.3(17) . . . . ?
C7 C6 C8 N2 -6.3(12) . . . . ?
C8 C6 C7 O5 -2.3(13) . . . . ?
C8 C6 C7 C2 177.5(7) . . . . ?
C9 N1 N2 Dy1 4.5(8) . . . . ?
C9 N1 N2 C8 -176.4(7) . . . . ?
C9 C10 C11 O4 1.2(13) . . . . ?
C9 C10 C11 C12 170.5(7) . . . . ?
C9 C10 C15 C14 -174.5(7) . . . . ?
C10 C11 C12 C13 7.0(10) . . . . ?
C11 C10 C15 C14 4.6(13) . . . . ?
C11 C12 C13 C14 -2.0(12) . . . . ?
C12 C13 C14 C15 -2.0(13) . . . . ?
C13 C14 C15 C10 1.1(11) . . . . ?
C15 C10 C11 O4 -178.0(7) . . . . ?
C15 C10 C11 C12 -8.6(12) . . . . ?
C16 O6 C17 C18 8.9(15) . . . . ?
C16 O6 C17 C22 -173.4(9) . . . . ?
C17 C18 C19 C20 -5(2) . . . . ?
C18 C17 C22 O7 173.1(10) . . . . ?
C18 C17 C22 C21 0.7(18) . . . . ?
C18 C19 C20 C21 4(3) . . . . ?
C19 C20 C21 C22 0(2) . . . . ?
C19 C20 C21 C23 -176.4(15) . . . . ?
C20 C21 C22 O7 -174.0(12) . . . . ?
C20 C21 C22 C17 -1.8(19) . . . . ?
C20 C21 C23 N3 179.6(14) . . . . ?
C22 C17 C18 C19 3(2) . . . . ?
C22 C21 C23 N3 4(2) . . . . ?
C23 N3 N4 C24 177.6(10) . . . . ?
C23 C21 C22 O7 1.9(19) . . . . ?
C23 C21 C22 C17 174.0(11) . . . . ?
C24 C25 C26 O9 6.5(17) . . . . ?
C24 C25 C26 C27 -179.3(10) . . . . ?
C24 C25 C30 C29 177.4(10) . . . . ?
C25 C26 C27 C28 5.3(19) . . . . ?
C26 C25 C30 C29 2.4(15) . . . . ?
C26 C27 C28 C29 -3.9(18) . . . . ?
C27 C28 C29 C30 1.9(17) . . . . ?
C28 C29 C30 C25 -1.3(17) . . . . ?
C30 C25 C26 O9 -178.5(11) . . . . ?
C30 C25 C26 C27 -4.3(17) . . . . ?
C31 C32 C33 C34 0(2) . . . . ?
C31 C36 C37 O10 -175.6(9) . . . . ?
C31 C36 C37 N5 5.6(14) . . . . ?
C32 C31 C36 C35 0.5(15) . . . . ?
C32 C31 C36 C37 179.0(11) . . . . ?
C32 C33 C34 C35 2(2) . . . . ?
C33 C34 C35 C36 -2(2) . . . . ?
C34 C35 C36 C31 1.0(15) . . . . ?
C34 C35 C36 C37 -177.6(10) . . . . ?
C35 C36 C37 O10 2.6(14) . . . . ?
C35 C36 C37 N5 -176.2(9) . . . . ?
C36 C31 C32 C33 -1(2) . . . . ?
C37 N5 N6 Dy2 -13.7(9) . . . . ?
C37 N5 N6 C38 179.0(8) . . . . ?
C38 C39 C40 C41 -177.4(8) . . . . ?
C38 C39 C44 O12 6.6(13) . . . . ?
C38 C39 C44 C43 171.8(9) . . . . ?
C39 C40 C41 C42 -0.8(15) . . . . ?
C40 C39 C44 O12 -175.4(7) . . . . ?
C40 C39 C44 C43 -10.2(12) . . . . ?
C40 C41 C42 C43 2.0(13) . . . . ?
C41 C42 C43 O13 179.3(7) . . . . ?
C41 C42 C43 C44 -7.7(12) . . . . ?
C42 C43 C44 O12 177.4(8) . . . . ?
C42 C43 C44 C39 13.5(14) . . . . ?
C44 C39 C40 C41 4.4(12) . . . . ?
C45 O13 C43 C42 -4.0(11) . . . . ?
C45 O13 C43 C44 -177.4(8) . . . . ?
C51 C50 C49 C48 0.0 . . . . ?
C50 C51 C46 C47 0.0 . . . . ?
C50 C51 C52 O14 177.0(10) . . . . ?
C50 C51 C52 N8 -4.2(14) . . . . ?
C50 C49 C48 C47 0.0 . . . . ?
C49 C48 C47 C46 0.0 . . . . ?
C48 C47 C46 C51 0.0 . . . . ?
C46 C51 C50 O15 -179.8(12) . . . . ?
C46 C51 C50 C49 0.0 . . . . ?
C46 C51 C52 O14 -2.8(15) . . . . ?
C46 C51 C52 N8 176.1(9) . . . . ?
C51A C50A C49A C48A 0.0 . . . . ?
C50A C51A C46A C47A 0.0 . . . . ?
C50A C51A C52A Dy3 -160(3) . . . . ?
C50A C51A C52A O16 -176.5(15) . . . . ?
C50A C51A C52A N8A -6(3) . . . . ?
C50A C49A C48A C47A 0.0 . . . . ?
C49A C48A C47A C46A 0.0 . . . . ?
C48A C47A C46A C51A 0.0 . . . . ?
C46A C51A C50A O15A -180(2) . . . . ?
C46A C51A C50A C49A 0.0 . . . . ?
C46A C51A C52A Dy3 14(4) . . . . ?
C46A C51A C52A O16 -2(3) . . . . ?
C46A C51A C52A N8A 168.9(18) . . . . ?
C52 C51 C50 O15 0.5(13) . . . . ?
C52 C51 C50 C49 -179.7(10) . . . . ?
C52 C51 C46 C47 179.8(9) . . . . ?
C52A C51A C50A O15A -5(2) . . . . ?
C52A C51A C50A C49A 174(2) . . . . ?
C52A C51A C46A C47A -174(2) . . . . ?
C53 N7 N8 C52 174.6(11) . . . . ?
C53A N7 N8A C52A -176(2) . . . . ?
C59 C58 C57 C56 0.0 . . . . ?
C58 C59 C54 C53 -174.8(12) . . . . ?
C58 C59 C54 C55 0.0 . . . . ?
C58 C57 C56 C55 0.0 . . . . ?
C57 C56 C55 C54 0.0 . . . . ?
C56 C55 C54 C53 175.5(10) . . . . ?
C56 C55 C54 C59 0.0 . . . . ?
C54 C59 C58 O17 177.5(12) . . . . ?
C54 C59 C58 C57 0.0 . . . . ?
C59A C58A C57A C56A 0.0 . . . . ?
C58A C59A C54A C53A -172(2) . . . . ?
C58A C59A C54A C55A 0.0 . . . . ?
C58A C57A C56A C55A 0.0 . . . . ?
C57A C56A C55A C54A 0.0 . . . . ?
C56A C55A C54A C53A 171(2) . . . . ?
C56A C55A C54A C59A 0.0 . . . . ?
C54A C59A C58A O17A 178.9(18) . . . . ?
C54A C59A C58A C57A 0.0 . . . . ?
C60 O17 C58 C59 175.4(13) . . . . ?
C60 O17 C58 C57 -7.0(18) . . . . ?
C60A O17A C58A C59A -172.5(16) . . . . ?
C60A O17A C58A C57A 6(3) . . . . ?

loop_
_smtbx_masks_void_nr
_smtbx_masks_void_average_x
_smtbx_masks_void_average_y
_smtbx_masks_void_average_z
_smtbx_masks_void_volume
_smtbx_masks_void_count_electrons
_smtbx_masks_void_content
1 -0.992 -0.953 -0.309 3303.7 336.1 '34 H2O'
